data_4325836
loop_
_publ_author_name
'Julia M. Stauber'
'Andrew L. Wadler'
'Curtis E. Moore'
'Arnold L. Rheingold'
'Joshua S. Figueroa'

_publ_section_title
;
 Coordination Properties of 2,5-Dimesitylpyridine: An Encumbering and
 Versatile Ligand for Transition-Metal Chemistry
;
_journal_name_full 'Inorganic Chemistry'
_journal_page_first 7309
_journal_page_last 7316
_journal_paper_doi 10.1021/ic201205p
_journal_volume 50
_journal_year 2011
_chemical_formula_sum 'C57 H59 Cu F6 N2 O6 S2'
_chemical_formula_weight 1109.72
_chemical_name_common Cu(OTf)2(2,5-Mes2py)2
_chemical_name_systematic
; 
 ? 
;
_space_group_IT_number 2
_symmetry_cell_setting triclinic
_symmetry_space_group_name_Hall '-P 1'
_symmetry_space_group_name_H-M 'P -1'
_atom_sites_solution_hydrogens geom
_atom_sites_solution_primary direct
_atom_sites_solution_secondary difmap
_audit_creation_method SHELXL-97
_cell_angle_alpha 92.256(3)
_cell_angle_beta 90.538(3)
_cell_angle_gamma 105.233(3)
_cell_formula_units_Z 2
_cell_length_a 11.750(3)
_cell_length_b 13.467(3)
_cell_length_c 17.713(4)
_cell_measurement_reflns_used 5097
_cell_measurement_temperature 100(2)
_cell_measurement_theta_max 25.65
_cell_measurement_theta_min 2.87
_cell_volume 2701.7(11)
_computing_cell_refinement 'Bruker SAINT'
_computing_data_collection 'Bruker APEX2'
_computing_data_reduction 'Bruker SAINT'
_computing_molecular_graphics 'Bruker SHELXTL'
_computing_publication_material 'Bruker SHELXTL'
_computing_structure_refinement 'SHELXL-97 (Sheldrick, 2008)'
_computing_structure_solution 'SHELXS-97 (Sheldrick, 2008)'
_diffrn_ambient_temperature 100(2)
_diffrn_measured_fraction_theta_full 0.948
_diffrn_measured_fraction_theta_max 0.919
_diffrn_measurement_device_type 'Bruker APEX CCD'
_diffrn_measurement_method '\f and \w scans'
_diffrn_radiation_monochromator graphite
_diffrn_radiation_source 'fine-focus sealed tube'
_diffrn_radiation_type MoK\a
_diffrn_radiation_wavelength 0.71073
_diffrn_reflns_av_R_equivalents 0.0719
_diffrn_reflns_av_sigmaI/netI 0.1414
_diffrn_reflns_limit_h_max 12
_diffrn_reflns_limit_h_min -14
_diffrn_reflns_limit_k_max 16
_diffrn_reflns_limit_k_min -14
_diffrn_reflns_limit_l_max 11
_diffrn_reflns_limit_l_min -21
_diffrn_reflns_number 18906
_diffrn_reflns_theta_full 25.00
_diffrn_reflns_theta_max 26.08
_diffrn_reflns_theta_min 1.57
_exptl_absorpt_coefficient_mu 0.554
_exptl_absorpt_correction_T_max 0.9570
_exptl_absorpt_correction_T_min 0.8740
_exptl_absorpt_correction_type multi-scan
_exptl_absorpt_process_details SADABS
_exptl_crystal_colour Green
_exptl_crystal_density_diffrn 1.364
_exptl_crystal_description Block
_exptl_crystal_F_000 1156
_exptl_crystal_size_max 0.25
_exptl_crystal_size_mid 0.13
_exptl_crystal_size_min 0.08
_refine_diff_density_max 0.648
_refine_diff_density_min -0.473
_refine_diff_density_rms 0.083
_refine_ls_extinction_method none
_refine_ls_goodness_of_fit_ref 1.029
_refine_ls_hydrogen_treatment constr
_refine_ls_matrix_type full
_refine_ls_number_parameters 679
_refine_ls_number_reflns 9851
_refine_ls_number_restraints 0
_refine_ls_restrained_S_all 1.029
_refine_ls_R_factor_all 0.1432
_refine_ls_R_factor_gt 0.0730
_refine_ls_shift/su_max 0.000
_refine_ls_shift/su_mean 0.000
_refine_ls_structure_factor_coef Fsqd
_refine_ls_weighting_details 'calc w=1/[\s^2^(Fo^2^)+(0.0500P)^2^+0.6157P] where P=(Fo^2^+2Fc^2^)/3'
_refine_ls_weighting_scheme calc
_refine_ls_wR_factor_gt 0.1445
_refine_ls_wR_factor_ref 0.1716
_reflns_number_gt 5520
_reflns_number_total 9851
_reflns_threshold_expression >2sigma(I)
_cod_data_source_file ic201205p_si_002_4.cif
_cod_data_source_block JFig467
_cod_original_cell_volume 2701.7(10)
_cod_database_code 4325836

loop_
_symmetry_equiv_pos_as_xyz
'x, y, z'
'-x, -y, -z'

loop_
_atom_site_label
_atom_site_type_symbol
_atom_site_fract_x
_atom_site_fract_y
_atom_site_fract_z
_atom_site_U_iso_or_equiv
_atom_site_adp_type
_atom_site_occupancy
_atom_site_symmetry_multiplicity
_atom_site_calc_flag
_atom_site_refinement_flags
Cu1 Cu 0.06802(5) 0.06332(5) 0.26933(4) 0.02821(19) Uani 1 1 d .
S1 S 0.33676(11) 0.10373(11) 0.33684(8) 0.0315(3) Uani 1 1 d .
S2 S 0.07952(12) -0.15821(10) 0.19332(8) 0.0333(3) Uani 1 1 d .
F1 F 0.3049(3) -0.0560(2) 0.4229(2) 0.0592(10) Uani 1 1 d .
F2 F 0.3268(3) 0.0883(3) 0.48398(19) 0.0501(9) Uani 1 1 d .
F3 F 0.4768(3) 0.0512(3) 0.4332(2) 0.0545(10) Uani 1 1 d .
F4 F 0.2896(3) -0.1782(3) 0.2290(2) 0.0586(10) Uani 1 1 d .
F5 F 0.1675(3) -0.1998(3) 0.3201(2) 0.0580(10) Uani 1 1 d .
F6 F 0.1508(3) -0.3175(2) 0.2316(2) 0.0582(10) Uani 1 1 d .
O1 O 0.2069(3) 0.0843(3) 0.3389(2) 0.0381(9) Uani 1 1 d .
O2 O 0.3973(3) 0.2097(3) 0.3499(2) 0.0432(10) Uani 1 1 d .
O3 O 0.3786(3) 0.0478(3) 0.2775(2) 0.0424(10) Uani 1 1 d .
O4 O 0.1171(3) -0.0507(3) 0.2214(2) 0.0388(10) Uani 1 1 d .
O5 O -0.0358(3) -0.2111(3) 0.2176(2) 0.0499(11) Uani 1 1 d .
O6 O 0.1063(3) -0.1717(3) 0.1155(2) 0.0465(10) Uani 1 1 d .
N1 N -0.0397(3) 0.0680(3) 0.1826(2) 0.0270(10) Uani 1 1 d .
N2 N 0.0155(3) 0.1558(3) 0.3433(2) 0.0237(9) Uani 1 1 d .
C1 C -0.1383(4) -0.0083(4) 0.1656(3) 0.0315(13) Uani 1 1 d .
H1 H -0.1607 -0.0638 0.1986 0.038 Uiso 1 1 calc R
C1A C 0.3627(5) 0.0437(4) 0.4238(3) 0.0373(14) Uani 1 1 d .
C1S C -0.3416(6) 0.4054(5) 0.2995(4) 0.0546(18) Uani 1 1 d .
H1S H -0.3613 0.3793 0.3481 0.066 Uiso 1 1 calc R
C2 C -0.2083(4) -0.0087(4) 0.1018(3) 0.0277(12) Uani 1 1 d .
C2A C 0.1785(5) -0.2158(4) 0.2461(4) 0.0407(15) Uani 1 1 d .
C2S C -0.3816(5) 0.3449(5) 0.2360(4) 0.0469(17) Uani 1 1 d .
H2S H -0.4296 0.2768 0.2409 0.056 Uiso 1 1 calc R
C3 C -0.1702(4) 0.0697(4) 0.0517(3) 0.0325(13) Uani 1 1 d .
H3 H -0.2131 0.0698 0.0060 0.039 Uiso 1 1 calc R
C3S C -0.3540(5) 0.3807(5) 0.1649(4) 0.0531(18) Uani 1 1 d .
H3S H -0.3815 0.3380 0.1210 0.064 Uiso 1 1 calc R
C4 C -0.0686(4) 0.1479(4) 0.0690(3) 0.0326(13) Uani 1 1 d .
H4 H -0.0419 0.2017 0.0351 0.039 Uiso 1 1 calc R
C4S C -0.2844(5) 0.4813(6) 0.1590(4) 0.0591(19) Uani 1 1 d .
H4S H -0.2653 0.5080 0.1105 0.071 Uiso 1 1 calc R
C5 C -0.0062(4) 0.1473(4) 0.1361(3) 0.0281(12) Uani 1 1 d .
C5S C -0.2432(5) 0.5425(5) 0.2231(5) 0.058(2) Uani 1 1 d .
H5S H -0.1948 0.6106 0.2186 0.070 Uiso 1 1 calc R
C6 C -0.3232(4) -0.0904(4) 0.0883(3) 0.0312(13) Uani 1 1 d .
C6S C -0.2718(6) 0.5053(5) 0.2928(5) 0.0575(19) Uani 1 1 d .
H6S H -0.2441 0.5476 0.3369 0.069 Uiso 1 1 calc R
C7 C -0.4297(4) -0.0592(5) 0.0959(3) 0.0395(15) Uani 1 1 d .
C7S C -0.0231(5) -0.4179(4) 0.0420(4) 0.0432(15) Uani 1 1 d .
H7S H -0.0388 -0.3620 0.0706 0.052 Uiso 1 1 calc R
C8 C -0.5359(5) -0.1345(6) 0.0842(4) 0.0540(18) Uani 1 1 d .
H8 H -0.6077 -0.1152 0.0886 0.065 Uiso 1 1 calc R
C8S C 0.0601(5) -0.4649(5) 0.0672(4) 0.0450(16) Uani 1 1 d .
H8S H 0.1019 -0.4411 0.1134 0.054 Uiso 1 1 calc R
C9 C -0.5404(5) -0.2365(6) 0.0666(4) 0.057(2) Uani 1 1 d .
C9S C 0.0839(5) -0.5473(5) 0.0255(4) 0.0477(16) Uani 1 1 d .
H9S H 0.1415 -0.5793 0.0433 0.057 Uiso 1 1 calc R
C10 C -0.4356(5) -0.2651(5) 0.0582(3) 0.0493(17) Uani 1 1 d .
H10 H -0.4382 -0.3346 0.0442 0.059 Uiso 1 1 calc R
C11 C -0.3258(5) -0.1928(4) 0.0701(3) 0.0387(14) Uani 1 1 d .
C12 C 0.0951(4) 0.2363(4) 0.1614(3) 0.0282(12) Uani 1 1 d .
C13 C 0.0693(4) 0.3278(4) 0.1914(3) 0.0300(13) Uani 1 1 d .
C14 C 0.1612(5) 0.4083(4) 0.2173(3) 0.0356(14) Uani 1 1 d .
H14 H 0.1444 0.4696 0.2366 0.043 Uiso 1 1 calc R
C15 C 0.2782(4) 0.4033(4) 0.2162(3) 0.0348(13) Uani 1 1 d .
C16 C 0.3026(4) 0.3154(4) 0.1852(3) 0.0358(14) Uani 1 1 d .
H16 H 0.3824 0.3122 0.1831 0.043 Uiso 1 1 calc R
C17 C 0.2131(4) 0.2306(4) 0.1568(3) 0.0300(13) Uani 1 1 d .
C18 C -0.2142(5) -0.2268(4) 0.0623(4) 0.0483(16) Uani 1 1 d .
H18A H -0.1519 -0.1706 0.0429 0.072 Uiso 1 1 calc R
H18B H -0.2283 -0.2869 0.0270 0.072 Uiso 1 1 calc R
H18C H -0.1897 -0.2451 0.1117 0.072 Uiso 1 1 calc R
C19 C -0.6596(6) -0.3198(7) 0.0550(5) 0.092(3) Uani 1 1 d .
H19A H -0.6934 -0.3396 0.1043 0.138 Uiso 1 1 calc R
H19B H -0.6463 -0.3805 0.0278 0.138 Uiso 1 1 calc R
H19C H -0.7143 -0.2921 0.0256 0.138 Uiso 1 1 calc R
C20 C -0.4318(5) 0.0501(5) 0.1149(4) 0.0536(18) Uani 1 1 d .
H20A H -0.4255 0.0882 0.0685 0.080 Uiso 1 1 calc R
H20B H -0.3652 0.0828 0.1491 0.080 Uiso 1 1 calc R
H20C H -0.5059 0.0505 0.1397 0.080 Uiso 1 1 calc R
C21 C 0.2472(4) 0.1377(4) 0.1216(3) 0.0362(14) Uani 1 1 d .
H21A H 0.3100 0.1610 0.0853 0.054 Uiso 1 1 calc R
H21B H 0.1782 0.0917 0.0955 0.054 Uiso 1 1 calc R
H21C H 0.2752 0.1007 0.1613 0.054 Uiso 1 1 calc R
C22 C 0.3764(5) 0.4938(4) 0.2481(4) 0.0488(17) Uani 1 1 d .
H22A H 0.3523 0.5578 0.2441 0.073 Uiso 1 1 calc R
H22B H 0.4484 0.4985 0.2195 0.073 Uiso 1 1 calc R
H22C H 0.3916 0.4834 0.3014 0.073 Uiso 1 1 calc R
C23 C -0.0576(4) 0.3360(4) 0.1932(3) 0.0402(15) Uani 1 1 d .
H23A H -0.0591 0.4034 0.2156 0.060 Uiso 1 1 calc R
H23B H -0.1049 0.2815 0.2236 0.060 Uiso 1 1 calc R
H23C H -0.0905 0.3286 0.1416 0.060 Uiso 1 1 calc R
C24 C 0.0910(4) 0.2481(4) 0.3628(3) 0.0256(12) Uani 1 1 d .
H24 H 0.1627 0.2678 0.3362 0.031 Uiso 1 1 calc R
C25 C 0.0707(4) 0.3157(4) 0.4190(3) 0.0288(12) Uani 1 1 d .
C26 C -0.0337(5) 0.2811(4) 0.4590(3) 0.0385(14) Uani 1 1 d .
H26 H -0.0509 0.3230 0.4995 0.046 Uiso 1 1 calc R
C27 C -0.1119(4) 0.1870(4) 0.4406(3) 0.0358(14) Uani 1 1 d .
H27 H -0.1821 0.1646 0.4684 0.043 Uiso 1 1 calc R
C28 C -0.0880(4) 0.1243(4) 0.3808(3) 0.0278(12) Uani 1 1 d .
C29 C 0.1548(4) 0.4188(4) 0.4356(3) 0.0279(12) Uani 1 1 d .
C30 C 0.1257(4) 0.5082(4) 0.4120(3) 0.0287(12) Uani 1 1 d .
C31 C 0.2068(4) 0.6037(4) 0.4241(3) 0.0330(13) Uani 1 1 d .
H31 H 0.1889 0.6634 0.4060 0.040 Uiso 1 1 calc R
C32 C 0.3139(5) 0.6134(4) 0.4625(3) 0.0333(13) Uani 1 1 d .
C33 C 0.3388(4) 0.5250(4) 0.4872(3) 0.0325(13) Uani 1 1 d .
H33 H 0.4106 0.5313 0.5144 0.039 Uiso 1 1 calc R
C34 C 0.2628(4) 0.4271(4) 0.4737(3) 0.0301(12) Uani 1 1 d .
C35 C 0.0053(4) 0.5029(4) 0.3764(3) 0.0378(14) Uani 1 1 d .
H35A H -0.0522 0.5017 0.4163 0.057 Uiso 1 1 calc R
H35B H -0.0204 0.4402 0.3439 0.057 Uiso 1 1 calc R
H35C H 0.0111 0.5634 0.3462 0.057 Uiso 1 1 calc R
C36 C 0.4009(5) 0.7188(4) 0.4765(4) 0.0414(15) Uani 1 1 d .
H36A H 0.4333 0.7242 0.5282 0.062 Uiso 1 1 calc R
H36B H 0.3602 0.7727 0.4699 0.062 Uiso 1 1 calc R
H36C H 0.4652 0.7270 0.4405 0.062 Uiso 1 1 calc R
C37 C 0.2957(5) 0.3333(4) 0.5014(3) 0.0386(14) Uani 1 1 d .
H37A H 0.3293 0.3008 0.4598 0.058 Uiso 1 1 calc R
H37B H 0.2251 0.2841 0.5193 0.058 Uiso 1 1 calc R
H37C H 0.3540 0.3541 0.5428 0.058 Uiso 1 1 calc R
C38 C -0.1744(4) 0.0249(4) 0.3557(3) 0.0273(12) Uani 1 1 d .
C39 C -0.1490(4) -0.0695(4) 0.3648(3) 0.0288(12) Uani 1 1 d .
C40 C -0.2308(4) -0.1592(4) 0.3371(3) 0.0317(13) Uani 1 1 d .
H40 H -0.2123 -0.2235 0.3403 0.038 Uiso 1 1 calc R
C41 C -0.3401(4) -0.1567(4) 0.3047(3) 0.0311(13) Uani 1 1 d .
C42 C -0.3640(4) -0.0612(4) 0.2996(3) 0.0332(13) Uani 1 1 d .
H42 H -0.4378 -0.0584 0.2787 0.040 Uiso 1 1 calc R
C43 C -0.2840(4) 0.0299(4) 0.3240(3) 0.0290(13) Uani 1 1 d .
C44 C -0.0402(4) -0.0826(4) 0.4066(3) 0.0344(13) Uani 1 1 d .
H44A H 0.0160 -0.0151 0.4157 0.052 Uiso 1 1 calc R
H44B H -0.0032 -0.1272 0.3759 0.052 Uiso 1 1 calc R
H44C H -0.0635 -0.1140 0.4550 0.052 Uiso 1 1 calc R
C45 C -0.4279(5) -0.2545(4) 0.2757(3) 0.0409(15) Uani 1 1 d .
H45A H -0.5079 -0.2454 0.2784 0.061 Uiso 1 1 calc R
H45B H -0.4221 -0.3116 0.3068 0.061 Uiso 1 1 calc R
H45C H -0.4107 -0.2698 0.2232 0.061 Uiso 1 1 calc R
C46 C -0.3135(4) 0.1309(4) 0.3138(3) 0.0377(14) Uani 1 1 d .
H46A H -0.3905 0.1183 0.2882 0.057 Uiso 1 1 calc R
H46B H -0.2530 0.1751 0.2833 0.057 Uiso 1 1 calc R
H46C H -0.3161 0.1652 0.3634 0.057 Uiso 1 1 calc R

loop_
_atom_site_aniso_label
_atom_site_aniso_U_11
_atom_site_aniso_U_22
_atom_site_aniso_U_33
_atom_site_aniso_U_23
_atom_site_aniso_U_13
_atom_site_aniso_U_12
Cu1 0.0226(3) 0.0317(4) 0.0289(4) 0.0000(3) 0.0016(3) 0.0048(3)
S1 0.0220(7) 0.0406(8) 0.0313(9) 0.0021(6) 0.0012(6) 0.0071(6)
S2 0.0317(8) 0.0317(8) 0.0349(9) -0.0015(6) -0.0006(6) 0.0060(6)
F1 0.067(2) 0.035(2) 0.071(3) 0.0131(18) 0.003(2) 0.0034(18)
F2 0.059(2) 0.063(2) 0.032(2) 0.0073(17) 0.0077(17) 0.0209(18)
F3 0.0333(19) 0.076(2) 0.058(3) 0.015(2) -0.0021(16) 0.0191(17)
F4 0.037(2) 0.068(2) 0.075(3) 0.005(2) -0.0040(18) 0.0215(18)
F5 0.088(3) 0.063(2) 0.033(2) 0.0031(18) -0.0024(19) 0.037(2)
F6 0.080(3) 0.031(2) 0.065(3) -0.0020(17) -0.006(2) 0.0178(18)
O1 0.024(2) 0.060(3) 0.032(2) -0.0044(19) -0.0024(16) 0.0149(18)
O2 0.043(2) 0.038(2) 0.045(3) 0.0094(19) -0.0010(19) 0.0034(18)
O3 0.024(2) 0.066(3) 0.035(3) -0.013(2) 0.0006(17) 0.0100(19)
O4 0.035(2) 0.034(2) 0.049(3) -0.0086(19) -0.0023(18) 0.0126(17)
O5 0.029(2) 0.050(3) 0.063(3) 0.004(2) 0.009(2) -0.0031(19)
O6 0.065(3) 0.051(3) 0.024(2) -0.0022(19) 0.002(2) 0.016(2)
N1 0.022(2) 0.028(2) 0.030(3) -0.004(2) 0.0024(19) 0.0052(19)
N2 0.016(2) 0.028(2) 0.026(3) 0.0017(19) 0.0001(17) 0.0035(18)
C1 0.027(3) 0.037(3) 0.029(3) 0.000(3) 0.010(2) 0.006(3)
C1A 0.033(3) 0.038(4) 0.040(4) -0.002(3) 0.000(3) 0.010(3)
C1S 0.054(4) 0.069(5) 0.049(5) 0.019(4) 0.006(3) 0.028(4)
C2 0.022(3) 0.037(3) 0.025(3) 0.000(2) 0.003(2) 0.008(2)
C2A 0.042(4) 0.039(4) 0.044(4) 0.004(3) 0.002(3) 0.015(3)
C2S 0.027(3) 0.049(4) 0.066(5) 0.022(4) 0.009(3) 0.009(3)
C3 0.027(3) 0.047(3) 0.024(3) 0.003(3) 0.001(2) 0.010(3)
C3S 0.030(3) 0.061(4) 0.066(5) 0.001(4) 0.005(3) 0.008(3)
C4 0.028(3) 0.030(3) 0.038(4) 0.006(3) 0.004(2) 0.002(2)
C4S 0.037(4) 0.076(5) 0.065(5) 0.023(4) 0.018(3) 0.013(4)
C5 0.022(3) 0.035(3) 0.027(3) 0.003(2) 0.003(2) 0.006(2)
C5S 0.030(4) 0.047(4) 0.095(7) 0.011(4) 0.000(4) 0.003(3)
C6 0.025(3) 0.042(3) 0.021(3) 0.001(3) 0.000(2) -0.002(2)
C6S 0.053(4) 0.055(5) 0.071(6) -0.009(4) -0.017(4) 0.028(4)
C7 0.024(3) 0.061(4) 0.029(4) 0.005(3) 0.004(2) 0.002(3)
C7S 0.039(4) 0.039(3) 0.044(4) -0.006(3) 0.012(3) -0.002(3)
C8 0.032(4) 0.086(5) 0.035(4) 0.005(4) 0.006(3) 0.000(4)
C8S 0.032(3) 0.052(4) 0.042(4) -0.008(3) 0.004(3) -0.006(3)
C9 0.037(4) 0.083(5) 0.031(4) 0.010(4) 0.001(3) -0.021(4)
C9S 0.039(4) 0.051(4) 0.051(5) 0.005(3) 0.000(3) 0.009(3)
C10 0.052(4) 0.054(4) 0.028(4) -0.001(3) 0.001(3) -0.010(3)
C11 0.036(3) 0.046(4) 0.025(3) 0.002(3) 0.005(3) -0.006(3)
C12 0.018(3) 0.037(3) 0.028(3) 0.007(2) -0.002(2) 0.003(2)
C13 0.027(3) 0.031(3) 0.030(3) 0.002(2) 0.005(2) 0.004(2)
C14 0.038(3) 0.033(3) 0.033(4) 0.005(3) 0.006(3) 0.005(3)
C15 0.028(3) 0.040(3) 0.034(4) 0.003(3) -0.002(2) 0.005(3)
C16 0.021(3) 0.042(3) 0.042(4) 0.005(3) 0.004(2) 0.002(3)
C17 0.028(3) 0.039(3) 0.023(3) 0.012(3) 0.004(2) 0.008(2)
C18 0.051(4) 0.040(4) 0.049(4) 0.002(3) -0.004(3) 0.004(3)
C19 0.046(4) 0.119(7) 0.075(6) -0.013(5) 0.012(4) -0.040(4)
C20 0.042(4) 0.074(5) 0.052(5) 0.006(4) 0.003(3) 0.025(3)
C21 0.030(3) 0.039(3) 0.042(4) 0.003(3) 0.006(3) 0.013(3)
C22 0.039(4) 0.040(4) 0.058(5) -0.008(3) -0.004(3) -0.006(3)
C23 0.031(3) 0.040(3) 0.048(4) -0.005(3) 0.003(3) 0.008(3)
C24 0.019(3) 0.030(3) 0.024(3) 0.004(2) 0.003(2) -0.003(2)
C25 0.025(3) 0.028(3) 0.032(3) 0.003(2) 0.000(2) 0.004(2)
C26 0.032(3) 0.036(3) 0.045(4) -0.007(3) 0.010(3) 0.006(3)
C27 0.025(3) 0.044(3) 0.034(4) 0.004(3) 0.009(2) 0.000(3)
C28 0.020(3) 0.037(3) 0.026(3) 0.005(2) 0.006(2) 0.007(2)
C29 0.025(3) 0.029(3) 0.028(3) -0.001(2) 0.010(2) 0.003(2)
C30 0.022(3) 0.036(3) 0.025(3) -0.008(2) -0.001(2) 0.005(2)
C31 0.034(3) 0.033(3) 0.035(4) 0.000(3) 0.005(3) 0.015(3)
C32 0.033(3) 0.030(3) 0.036(4) 0.000(3) 0.011(3) 0.007(2)
C33 0.021(3) 0.034(3) 0.038(4) -0.007(3) -0.005(2) 0.002(2)
C34 0.028(3) 0.034(3) 0.028(3) -0.001(2) 0.003(2) 0.008(2)
C35 0.032(3) 0.040(3) 0.041(4) 0.001(3) 0.003(3) 0.009(3)
C36 0.034(3) 0.038(3) 0.052(4) -0.005(3) 0.003(3) 0.011(3)
C37 0.031(3) 0.033(3) 0.051(4) -0.007(3) -0.011(3) 0.008(3)
C38 0.023(3) 0.033(3) 0.024(3) -0.004(2) 0.008(2) 0.004(2)
C39 0.022(3) 0.038(3) 0.027(3) 0.001(2) 0.003(2) 0.009(2)
C40 0.029(3) 0.033(3) 0.031(3) 0.006(3) 0.002(2) 0.004(2)
C41 0.022(3) 0.032(3) 0.033(3) 0.002(2) 0.010(2) -0.003(2)
C42 0.021(3) 0.046(4) 0.032(3) 0.009(3) 0.005(2) 0.007(3)
C43 0.022(3) 0.025(3) 0.038(4) 0.010(2) 0.014(2) 0.003(2)
C44 0.031(3) 0.037(3) 0.035(4) 0.006(3) 0.002(2) 0.008(2)
C45 0.037(3) 0.039(3) 0.042(4) -0.004(3) 0.003(3) 0.004(3)
C46 0.021(3) 0.042(3) 0.048(4) 0.006(3) 0.000(3) 0.005(2)

loop_
_atom_type_symbol
_atom_type_description
_atom_type_scat_dispersion_real
_atom_type_scat_dispersion_imag
_atom_type_scat_source
C C 0.0033 0.0016 'International Tables Vol C Tables 4.2.6.8 and 6.1.1.4'
H H 0.0000 0.0000 'International Tables Vol C Tables 4.2.6.8 and 6.1.1.4'
N N 0.0061 0.0033 'International Tables Vol C Tables 4.2.6.8 and 6.1.1.4'
O O 0.0106 0.0060 'International Tables Vol C Tables 4.2.6.8 and 6.1.1.4'
F F 0.0171 0.0103 'International Tables Vol C Tables 4.2.6.8 and 6.1.1.4'
S S 0.1246 0.1234 'International Tables Vol C Tables 4.2.6.8 and 6.1.1.4'
Cu Cu 0.3201 1.2651 'International Tables Vol C Tables 4.2.6.8 and 6.1.1.4'

loop_
_geom_angle_atom_site_label_1
_geom_angle_atom_site_label_2
_geom_angle_atom_site_label_3
_geom_angle
_geom_angle_site_symmetry_1
_geom_angle_site_symmetry_3
O4 Cu1 N2 163.93(16) . .
O4 Cu1 O1 87.54(15) . .
N2 Cu1 O1 84.39(15) . .
O4 Cu1 N1 91.99(16) . .
N2 Cu1 N1 99.47(16) . .
O1 Cu1 N1 164.48(16) . .
O2 S1 O3 117.4(2) . .
O2 S1 O1 113.0(2) . .
O3 S1 O1 114.7(2) . .
O2 S1 C1A 104.1(2) . .
O3 S1 C1A 105.2(3) . .
O1 S1 C1A 99.8(2) . .
O6 S2 O5 117.6(2) . .
O6 S2 O4 113.1(2) . .
O5 S2 O4 113.1(2) . .
O6 S2 C2A 105.2(3) . .
O5 S2 C2A 104.0(3) . .
O4 S2 C2A 101.7(2) . .
S1 O1 Cu1 140.2(2) . .
S2 O4 Cu1 145.7(2) . .
C5 N1 C1 119.6(5) . .
C5 N1 Cu1 117.5(3) . .
C1 N1 Cu1 122.7(4) . .
C24 N2 C28 119.5(4) . .
C24 N2 Cu1 118.3(3) . .
C28 N2 Cu1 121.8(3) . .
N1 C1 C2 122.6(5) . .
N1 C1 H1 118.7 . .
C2 C1 H1 118.7 . .
F3 C1A F2 108.1(5) . .
F3 C1A F1 108.0(4) . .
F2 C1A F1 106.9(4) . .
F3 C1A S1 110.3(4) . .
F2 C1A S1 111.5(4) . .
F1 C1A S1 111.8(4) . .
C2S C1S C6S 119.8(7) . .
C2S C1S H1S 120.1 . .
C6S C1S H1S 120.1 . .
C1 C2 C3 117.8(5) . .
C1 C2 C6 121.0(5) . .
C3 C2 C6 121.2(5) . .
F4 C2A F5 108.5(5) . .
F4 C2A F6 107.8(5) . .
F5 C2A F6 107.7(5) . .
F4 C2A S2 112.5(4) . .
F5 C2A S2 110.1(4) . .
F6 C2A S2 110.2(4) . .
C1S C2S C3S 121.3(6) . .
C1S C2S H2S 119.3 . .
C3S C2S H2S 119.3 . .
C4 C3 C2 119.4(5) . .
C4 C3 H3 120.3 . .
C2 C3 H3 120.3 . .
C2S C3S C4S 118.3(7) . .
C2S C3S H3S 120.8 . .
C4S C3S H3S 120.8 . .
C3 C4 C5 119.9(5) . .
C3 C4 H4 120.0 . .
C5 C4 H4 120.0 . .
C5S C4S C3S 120.5(7) . .
C5S C4S H4S 119.8 . .
C3S C4S H4S 119.8 . .
N1 C5 C4 120.4(4) . .
N1 C5 C12 117.9(5) . .
C4 C5 C12 121.6(5) . .
C6S C5S C4S 120.0(7) . .
C6S C5S H5S 120.0 . .
C4S C5S H5S 120.0 . .
C11 C6 C7 121.0(5) . .
C11 C6 C2 121.6(5) . .
C7 C6 C2 117.4(5) . .
C5S C6S C1S 120.0(7) . .
C5S C6S H6S 120.0 . .
C1S C6S H6S 120.0 . .
C8 C7 C6 117.5(6) . .
C8 C7 C20 119.4(5) . .
C6 C7 C20 123.1(5) . .
C8S C7S C9S 119.5(6) . 2_545
C8S C7S H7S 120.2 . .
C9S C7S H7S 120.2 2_545 .
C9 C8 C7 122.4(6) . .
C9 C8 H8 118.8 . .
C7 C8 H8 118.8 . .
C7S C8S C9S 120.8(6) . .
C7S C8S H8S 119.6 . .
C9S C8S H8S 119.6 . .
C8 C9 C10 119.2(5) . .
C8 C9 C19 121.7(7) . .
C10 C9 C19 119.1(7) . .
C7S C9S C8S 119.7(6) 2_545 .
C7S C9S H9S 120.1 2_545 .
C8S C9S H9S 120.1 . .
C9 C10 C11 121.0(6) . .
C9 C10 H10 119.5 . .
C11 C10 H10 119.5 . .
C6 C11 C10 118.9(5) . .
C6 C11 C18 121.6(5) . .
C10 C11 C18 119.6(6) . .
C17 C12 C13 120.2(4) . .
C17 C12 C5 121.6(5) . .
C13 C12 C5 118.2(4) . .
C14 C13 C12 118.6(5) . .
C14 C13 C23 121.0(5) . .
C12 C13 C23 120.4(4) . .
C13 C14 C15 122.4(5) . .
C13 C14 H14 118.8 . .
C15 C14 H14 118.8 . .
C16 C15 C14 118.6(5) . .
C16 C15 C22 121.3(5) . .
C14 C15 C22 120.1(5) . .
C15 C16 C17 122.0(5) . .
C15 C16 H16 119.0 . .
C17 C16 H16 119.0 . .
C16 C17 C12 118.2(5) . .
C16 C17 C21 119.0(4) . .
C12 C17 C21 122.9(5) . .
C11 C18 H18A 109.5 . .
C11 C18 H18B 109.5 . .
H18A C18 H18B 109.5 . .
C11 C18 H18C 109.5 . .
H18A C18 H18C 109.5 . .
H18B C18 H18C 109.5 . .
C9 C19 H19A 109.5 . .
C9 C19 H19B 109.5 . .
H19A C19 H19B 109.5 . .
C9 C19 H19C 109.5 . .
H19A C19 H19C 109.5 . .
H19B C19 H19C 109.5 . .
C7 C20 H20A 109.5 . .
C7 C20 H20B 109.5 . .
H20A C20 H20B 109.5 . .
C7 C20 H20C 109.5 . .
H20A C20 H20C 109.5 . .
H20B C20 H20C 109.5 . .
C17 C21 H21A 109.5 . .
C17 C21 H21B 109.5 . .
H21A C21 H21B 109.5 . .
C17 C21 H21C 109.5 . .
H21A C21 H21C 109.5 . .
H21B C21 H21C 109.5 . .
C15 C22 H22A 109.5 . .
C15 C22 H22B 109.5 . .
H22A C22 H22B 109.5 . .
C15 C22 H22C 109.5 . .
H22A C22 H22C 109.5 . .
H22B C22 H22C 109.5 . .
C13 C23 H23A 109.5 . .
C13 C23 H23B 109.5 . .
H23A C23 H23B 109.5 . .
C13 C23 H23C 109.5 . .
H23A C23 H23C 109.5 . .
H23B C23 H23C 109.5 . .
N2 C24 C25 124.4(4) . .
N2 C24 H24 117.8 . .
C25 C24 H24 117.8 . .
C24 C25 C26 115.7(4) . .
C24 C25 C29 122.0(4) . .
C26 C25 C29 122.3(5) . .
C27 C26 C25 121.0(5) . .
C27 C26 H26 119.5 . .
C25 C26 H26 119.5 . .
C26 C27 C28 120.2(5) . .
C26 C27 H27 119.9 . .
C28 C27 H27 119.9 . .
N2 C28 C27 119.1(4) . .
N2 C28 C38 119.1(4) . .
C27 C28 C38 121.7(4) . .
C34 C29 C30 120.1(4) . .
C34 C29 C25 120.5(4) . .
C30 C29 C25 119.4(4) . .
C31 C30 C29 119.3(5) . .
C31 C30 C35 119.2(5) . .
C29 C30 C35 121.4(4) . .
C30 C31 C32 121.3(5) . .
C30 C31 H31 119.4 . .
C32 C31 H31 119.4 . .
C33 C32 C31 118.3(5) . .
C33 C32 C36 121.0(5) . .
C31 C32 C36 120.7(5) . .
C32 C33 C34 122.7(5) . .
C32 C33 H33 118.7 . .
C34 C33 H33 118.7 . .
C33 C34 C29 118.3(5) . .
C33 C34 C37 120.2(5) . .
C29 C34 C37 121.5(4) . .
C30 C35 H35A 109.5 . .
C30 C35 H35B 109.5 . .
H35A C35 H35B 109.5 . .
C30 C35 H35C 109.5 . .
H35A C35 H35C 109.5 . .
H35B C35 H35C 109.5 . .
C32 C36 H36A 109.5 . .
C32 C36 H36B 109.5 . .
H36A C36 H36B 109.5 . .
C32 C36 H36C 109.5 . .
H36A C36 H36C 109.5 . .
H36B C36 H36C 109.5 . .
C34 C37 H37A 109.5 . .
C34 C37 H37B 109.5 . .
H37A C37 H37B 109.5 . .
C34 C37 H37C 109.5 . .
H37A C37 H37C 109.5 . .
H37B C37 H37C 109.5 . .
C39 C38 C43 121.0(4) . .
C39 C38 C28 121.2(4) . .
C43 C38 C28 117.8(4) . .
C38 C39 C40 118.5(5) . .
C38 C39 C44 124.3(5) . .
C40 C39 C44 117.1(4) . .
C39 C40 C41 121.7(5) . .
C39 C40 H40 119.2 . .
C41 C40 H40 119.2 . .
C42 C41 C40 117.9(5) . .
C42 C41 C45 121.1(5) . .
C40 C41 C45 121.0(5) . .
C43 C42 C41 122.4(5) . .
C43 C42 H42 118.8 . .
C41 C42 H42 118.8 . .
C42 C43 C38 118.4(4) . .
C42 C43 C46 119.6(5) . .
C38 C43 C46 122.0(4) . .
C39 C44 H44A 109.5 . .
C39 C44 H44B 109.5 . .
H44A C44 H44B 109.5 . .
C39 C44 H44C 109.5 . .
H44A C44 H44C 109.5 . .
H44B C44 H44C 109.5 . .
C41 C45 H45A 109.5 . .
C41 C45 H45B 109.5 . .
H45A C45 H45B 109.5 . .
C41 C45 H45C 109.5 . .
H45A C45 H45C 109.5 . .
H45B C45 H45C 109.5 . .
C43 C46 H46A 109.5 . .
C43 C46 H46B 109.5 . .
H46A C46 H46B 109.5 . .
C43 C46 H46C 109.5 . .
H46A C46 H46C 109.5 . .
H46B C46 H46C 109.5 . .

loop_
_geom_bond_atom_site_label_1
_geom_bond_atom_site_label_2
_geom_bond_distance
_geom_bond_site_symmetry_2
Cu1 O4 1.945(3) .
Cu1 N2 1.985(4) .
Cu1 O1 1.989(3) .
Cu1 N1 1.995(4) .
S1 O2 1.427(4) .
S1 O3 1.433(4) .
S1 O1 1.480(3) .
S1 C1A 1.827(6) .
S2 O6 1.433(4) .
S2 O5 1.434(4) .
S2 O4 1.464(4) .
S2 C2A 1.827(6) .
F1 C1A 1.336(6) .
F2 C1A 1.329(6) .
F3 C1A 1.327(6) .
F4 C2A 1.313(6) .
F5 C2A 1.332(7) .
F6 C2A 1.337(6) .
N1 C5 1.352(6) .
N1 C1 1.354(6) .
N2 C24 1.353(6) .
N2 C28 1.366(6) .
C1 C2 1.390(7) .
C1 H1 0.9500 .
C1S C2S 1.367(9) .
C1S C6S 1.389(9) .
C1S H1S 0.9500 .
C2 C3 1.391(7) .
C2 C6 1.512(7) .
C2S C3S 1.377(9) .
C2S H2S 0.9500 .
C3 C4 1.391(7) .
C3 H3 0.9500 .
C3S C4S 1.395(9) .
C3S H3S 0.9500 .
C4 C5 1.393(7) .
C4 H4 0.9500 .
C4S C5S 1.383(9) .
C4S H4S 0.9500 .
C5 C12 1.500(7) .
C5S C6S 1.363(10) .
C5S H5S 0.9500 .
C6 C11 1.396(8) .
C6 C7 1.427(7) .
C6S H6S 0.9500 .
C7 C8 1.393(8) .
C7 C20 1.503(8) .
C7S C8S 1.377(8) .
C7S C9S 1.386(8) 2_545
C7S H7S 0.9500 .
C8 C9 1.384(9) .
C8 H8 0.9500 .
C8S C9S 1.399(8) .
C8S H8S 0.9500 .
C9 C10 1.392(9) .
C9 C19 1.553(8) .
C9S C7S 1.386(8) 2_545
C9S H9S 0.9500 .
C10 C11 1.406(7) .
C10 H10 0.9500 .
C11 C18 1.504(8) .
C12 C17 1.411(7) .
C12 C13 1.428(7) .
C13 C14 1.374(7) .
C13 C23 1.525(7) .
C14 C15 1.394(7) .
C14 H14 0.9500 .
C15 C16 1.384(7) .
C15 C22 1.527(7) .
C16 C17 1.406(7) .
C16 H16 0.9500 .
C17 C21 1.524(7) .
C18 H18A 0.9800 .
C18 H18B 0.9800 .
C18 H18C 0.9800 .
C19 H19A 0.9800 .
C19 H19B 0.9800 .
C19 H19C 0.9800 .
C20 H20A 0.9800 .
C20 H20B 0.9800 .
C20 H20C 0.9800 .
C21 H21A 0.9800 .
C21 H21B 0.9800 .
C21 H21C 0.9800 .
C22 H22A 0.9800 .
C22 H22B 0.9800 .
C22 H22C 0.9800 .
C23 H23A 0.9800 .
C23 H23B 0.9800 .
C23 H23C 0.9800 .
C24 C25 1.388(7) .
C24 H24 0.9500 .
C25 C26 1.403(7) .
C25 C29 1.493(7) .
C26 C27 1.381(7) .
C26 H26 0.9500 .
C27 C28 1.405(7) .
C27 H27 0.9500 .
C28 C38 1.500(7) .
C29 C34 1.409(7) .
C29 C30 1.412(7) .
C30 C31 1.392(7) .
C30 C35 1.527(7) .
C31 C32 1.398(7) .
C31 H31 0.9500 .
C32 C33 1.384(7) .
C32 C36 1.525(7) .
C33 C34 1.395(7) .
C33 H33 0.9500 .
C34 C37 1.512(7) .
C35 H35A 0.9800 .
C35 H35B 0.9800 .
C35 H35C 0.9800 .
C36 H36A 0.9800 .
C36 H36B 0.9800 .
C36 H36C 0.9800 .
C37 H37A 0.9800 .
C37 H37B 0.9800 .
C37 H37C 0.9800 .
C38 C39 1.395(7) .
C38 C43 1.419(7) .
C39 C40 1.399(7) .
C39 C44 1.524(7) .
C40 C41 1.411(7) .
C40 H40 0.9500 .
C41 C42 1.393(7) .
C41 C45 1.512(7) .
C42 C43 1.384(7) .
C42 H42 0.9500 .
C43 C46 1.507(7) .
C44 H44A 0.9800 .
C44 H44B 0.9800 .
C44 H44C 0.9800 .
C45 H45A 0.9800 .
C45 H45B 0.9800 .
C45 H45C 0.9800 .
C46 H46A 0.9800 .
C46 H46B 0.9800 .
C46 H46C 0.9800 .
